data_7038638
loop_
_publ_author_name
'Dunn, Peter L.'
'Carlson, Rebecca K.'
'Gagliardi, Laura'
'Tonks, Ian A.'

_publ_section_title
;
 Structure and bonding of group 4-nickel heterobimetallics supported by
 2-(diphenylphosphino)pyrrolide ligands.
;
_journal_issue 24
_journal_name_full 'Dalton transactions (Cambridge, England : 2003)'
_journal_page_first 9892
_journal_page_last 9901
_journal_paper_doi 10.1039/c6dt00431h
_journal_volume 45
_journal_year 2016
_chemical_formula_moiety 'C64 H52 N4 Ni P4 Ti'
_chemical_formula_sum 'C64 H52 N4 Ni P4 Ti'
_chemical_formula_weight 1107.59
_chemical_name_common 14238
_chemical_name_systematic
; 
 ? 
;
_space_group_IT_number 2
_symmetry_cell_setting triclinic
_symmetry_space_group_name_Hall '-P 1'
_symmetry_space_group_name_H-M 'P -1'
_atom_sites_solution_hydrogens geom
_atom_sites_solution_primary direct
_atom_sites_solution_secondary difmap
_audit_creation_method SHELXL-97
_audit_update_record
;
2016-01-28 deposited with the CCDC.
2016-02-29 downloaded from the CCDC.
;
_cell_angle_alpha 93.11
_cell_angle_beta 92.3180(10)
_cell_angle_gamma 92.3180(10)
_cell_formula_units_Z 2
_cell_length_a 12.773(2)
_cell_length_b 14.5023(16)
_cell_length_c 14.5023(16)
_cell_measurement_reflns_used 9718
_cell_measurement_temperature 123(2)
_cell_measurement_theta_max 72.52
_cell_measurement_theta_min 3.05
_cell_volume 2677.8(6)
_computing_cell_refinement 'Bruker SAINT'
_computing_data_collection 'Bruker APEX2'
_computing_data_reduction 'Bruker SAINT'
_computing_molecular_graphics 'Bruker SHELXTL'
_computing_publication_material 'Bruker SHELXTL'
_computing_structure_refinement 'SHELXL-97 (Sheldrick, 2008)'
_computing_structure_solution 'SHELXS-97 (Sheldrick, 2008)'
_diffrn_ambient_temperature 123(2)
_diffrn_measured_fraction_theta_full 0.979
_diffrn_measured_fraction_theta_max 0.979
_diffrn_measurement_device_type 'Bruker SMART Platform CCD'
_diffrn_measurement_method '\f and \w scans'
_diffrn_radiation_monochromator graphite
_diffrn_radiation_source 'fine-focus sealed tube'
_diffrn_radiation_type CuK\a
_diffrn_radiation_wavelength 1.54178
_diffrn_reflns_av_R_equivalents 0.0431
_diffrn_reflns_av_sigmaI/netI 0.0372
_diffrn_reflns_limit_h_max 15
_diffrn_reflns_limit_h_min -15
_diffrn_reflns_limit_k_max 17
_diffrn_reflns_limit_k_min -17
_diffrn_reflns_limit_l_max 17
_diffrn_reflns_limit_l_min -17
_diffrn_reflns_number 40662
_diffrn_reflns_theta_full 72.64
_diffrn_reflns_theta_max 72.64
_diffrn_reflns_theta_min 3.05
_exptl_absorpt_coefficient_mu 3.186
_exptl_absorpt_correction_T_max 0.8569
_exptl_absorpt_correction_T_min 0.4482
_exptl_absorpt_correction_type multi-scan
_exptl_absorpt_process_details 'SADABS, R. Blesssing, 1995'
_exptl_crystal_colour 'Dark Yellow'
_exptl_crystal_density_diffrn 1.374
_exptl_crystal_density_method 'not measured'
_exptl_crystal_description Plate
_exptl_crystal_F_000 1148
_exptl_crystal_size_max 0.30
_exptl_crystal_size_mid 0.10
_exptl_crystal_size_min 0.05
_refine_diff_density_max 0.670
_refine_diff_density_min -0.344
_refine_diff_density_rms 0.067
_refine_ls_extinction_method none
_refine_ls_goodness_of_fit_ref 1.108
_refine_ls_hydrogen_treatment mixed
_refine_ls_matrix_type full
_refine_ls_number_parameters 667
_refine_ls_number_reflns 10406
_refine_ls_number_restraints 0
_refine_ls_restrained_S_all 1.108
_refine_ls_R_factor_all 0.0419
_refine_ls_R_factor_gt 0.0383
_refine_ls_shift/su_max 0.001
_refine_ls_shift/su_mean 0.000
_refine_ls_structure_factor_coef Fsqd
_refine_ls_weighting_details 'calc w=1/[\s^2^(Fo^2^)+(0.0310P)^2^+3.4326P] where P=(Fo^2^+2Fc^2^)/3'
_refine_ls_weighting_scheme calc
_refine_ls_wR_factor_gt 0.0948
_refine_ls_wR_factor_ref 0.0970
_reflns_number_gt 9561
_reflns_number_total 10406
_reflns_threshold_expression >2sigma(I)
_cod_data_source_file c6dt00431h2.cif
_cod_data_source_block 14238z
_cod_depositor_comments
;
The following automatic conversions were performed:

'_symmetry_cell_setting' value 'Triclinic' changed to 'triclinic'
according to
/usr/data/users/saulius/crontab/automatic-downloads/rss-feeds/RSC/lib/dictionaries/cif_core.dic
dictionary named 'cif_core.dic' version 2.4.2 from 2011-04-26.

Automatic conversion script
Id: cif_fix_values 4268 2015-11-12 08:31:59Z antanas 

 Adding full bibliography for 7038637--7038643.cif.
;
_cod_original_cell_volume 2677.9(6)
_cod_original_sg_symbol_H-M P-1
_cod_database_code 7038638

loop_
_symmetry_equiv_pos_as_xyz
'x, y, z'
'-x, -y, -z'

loop_
_atom_site_label
_atom_site_type_symbol
_atom_site_fract_x
_atom_site_fract_y
_atom_site_fract_z
_atom_site_U_iso_or_equiv
_atom_site_adp_type
_atom_site_occupancy
_atom_site_symmetry_multiplicity
_atom_site_calc_flag
_atom_site_refinement_flags
Ti1 Ti 0.35901(3) 0.30477(2) 0.33751(2) 0.00953(9) Uani 1 1 d .
Ni1 Ni 0.26022(3) 0.29192(2) 0.20370(2) 0.00986(9) Uani 1 1 d .
P1 P 0.15062(4) 0.39660(3) 0.25348(3) 0.01105(11) Uani 1 1 d .
P2 P 0.26121(4) 0.14070(3) 0.19343(3) 0.01118(11) Uani 1 1 d .
P3 P 0.38377(4) 0.35180(3) 0.11692(3) 0.01152(11) Uani 1 1 d .
P4 P 0.27437(4) 0.19629(3) 0.46516(3) 0.01297(11) Uani 1 1 d .
N1 N 0.26511(13) 0.39335(11) 0.41172(11) 0.0113(3) Uani 1 1 d .
N2 N 0.43399(13) 0.18339(11) 0.29592(12) 0.0124(3) Uani 1 1 d .
N3 N 0.45064(13) 0.40940(12) 0.29029(12) 0.0136(3) Uani 1 1 d .
N4 N 0.44901(13) 0.29783(12) 0.46160(12) 0.0141(3) Uani 1 1 d .
C1 C 0.17432(16) 0.42698(14) 0.37324(14) 0.0127(4) Uani 1 1 d .
C2 C 0.27657(17) 0.43305(14) 0.49945(14) 0.0153(4) Uani 1 1 d .
H3 H 0.3323 0.4222 0.5424 0.018 Uiso 1 1 calc R
C3 C 0.19606(18) 0.49101(15) 0.51679(15) 0.0183(4) Uani 1 1 d .
H1 H 0.1865 0.5264 0.5726 0.022 Uiso 1 1 calc R
C4 C 0.13047(17) 0.48790(14) 0.43610(15) 0.0175(4) Uani 1 1 d .
H2 H 0.0686 0.5209 0.4267 0.021 Uiso 1 1 calc R
C5 C 0.14926(16) 0.50978(14) 0.20277(14) 0.0145(4) Uani 1 1 d .
C6 C 0.07540(18) 0.53185(16) 0.13546(16) 0.0200(4) Uani 1 1 d .
H8 H 0.0238 0.4867 0.1121 0.024 Uiso 1 1 calc R
C7 C 0.07705(19) 0.62015(17) 0.10231(16) 0.0241(5) Uani 1 1 d .
H4 H 0.0264 0.6350 0.0563 0.029 Uiso 1 1 calc R
C8 C 0.1517(2) 0.68610(16) 0.13570(16) 0.0239(5) Uani 1 1 d .
H5 H 0.1522 0.7464 0.1132 0.029 Uiso 1 1 calc R
C9 C 0.22609(19) 0.66412(16) 0.20232(16) 0.0221(5) Uani 1 1 d .
H6 H 0.2776 0.7096 0.2255 0.027 Uiso 1 1 calc R
C10 C 0.22573(17) 0.57640(15) 0.23530(15) 0.0184(4) Uani 1 1 d .
H7 H 0.2776 0.5615 0.2802 0.022 Uiso 1 1 calc R
C11 C 0.01617(16) 0.34844(14) 0.23481(15) 0.0151(4) Uani 1 1 d .
C12 C -0.01110(18) 0.29814(15) 0.15159(16) 0.0200(5) Uani 1 1 d .
H13 H 0.0372 0.2954 0.1035 0.024 Uiso 1 1 calc R
C13 C -0.10859(19) 0.25220(17) 0.13904(18) 0.0266(5) Uani 1 1 d .
H9 H -0.1270 0.2187 0.0822 0.032 Uiso 1 1 calc R
C14 C -0.17912(19) 0.25506(19) 0.20927(19) 0.0305(6) Uani 1 1 d .
H10 H -0.2451 0.2223 0.2011 0.037 Uiso 1 1 calc R
C15 C -0.15321(19) 0.30575(19) 0.29125(18) 0.0283(5) Uani 1 1 d .
H11 H -0.2019 0.3085 0.3390 0.034 Uiso 1 1 calc R
C16 C -0.05612(17) 0.35258(16) 0.30394(16) 0.0211(5) Uani 1 1 d .
H12 H -0.0391 0.3876 0.3602 0.025 Uiso 1 1 calc R
C17 C 0.24486(17) 0.10315(14) 0.07031(15) 0.0155(4) Uani 1 1 d .
C18 C 0.32883(17) 0.08537(15) 0.01525(15) 0.0182(4) Uani 1 1 d .
H18 H 0.3981 0.0888 0.0419 0.022 Uiso 1 1 calc R
C19 C 0.3122(2) 0.06250(17) -0.07893(16) 0.0255(5) Uani 1 1 d .
H14 H 0.3702 0.0500 -0.1160 0.031 Uiso 1 1 calc R
C20 C 0.2120(2) 0.0579(2) -0.11844(18) 0.0361(6) Uani 1 1 d .
H15 H 0.2010 0.0429 -0.1828 0.043 Uiso 1 1 calc R
C21 C 0.1272(2) 0.0753(2) -0.06391(19) 0.0407(7) Uani 1 1 d .
H16 H 0.0581 0.0717 -0.0910 0.049 Uiso 1 1 calc R
C22 C 0.14312(19) 0.09779(19) 0.02999(17) 0.0284(5) Uani 1 1 d .
H17 H 0.0849 0.1096 0.0670 0.034 Uiso 1 1 calc R
C23 C 0.16391(16) 0.06452(14) 0.24318(14) 0.0143(4) Uani 1 1 d .
C24 C 0.18003(19) -0.02957(15) 0.24930(16) 0.0209(5) Uani 1 1 d .
H23 H 0.2451 -0.0539 0.2330 0.025 Uiso 1 1 calc R
C25 C 0.1012(2) -0.08727(16) 0.27907(17) 0.0251(5) Uani 1 1 d .
H22 H 0.1124 -0.1513 0.2834 0.030 Uiso 1 1 calc R
C26 C 0.00573(19) -0.05264(17) 0.30272(16) 0.0251(5) Uani 1 1 d .
H21 H -0.0484 -0.0928 0.3227 0.030 Uiso 1 1 calc R
C27 C -0.01036(18) 0.04045(17) 0.29712(16) 0.0221(5) Uani 1 1 d .
H20 H -0.0757 0.0644 0.3132 0.027 Uiso 1 1 calc R
C28 C 0.06875(17) 0.09912(15) 0.26809(15) 0.0170(4) Uani 1 1 d .
H19 H 0.0577 0.1633 0.2653 0.020 Uiso 1 1 calc R
C29 C 0.38908(16) 0.11455(14) 0.23526(14) 0.0131(4) Uani 1 1 d .
C30 C 0.52985(16) 0.15325(15) 0.32363(15) 0.0163(4) Uani 1 1 d .
H24 H 0.5780 0.1862 0.3663 0.020 Uiso 1 1 calc R
C31 C 0.54649(17) 0.06832(15) 0.28071(16) 0.0198(4) Uani 1 1 d .
H26 H 0.6075 0.0335 0.2876 0.024 Uiso 1 1 calc R
C32 C 0.45630(17) 0.04280(15) 0.22473(15) 0.0182(4) Uani 1 1 d .
H25 H 0.4441 -0.0127 0.1872 0.022 Uiso 1 1 calc R
C33 C 0.46464(16) 0.42264(14) 0.19680(14) 0.0129(4) Uani 1 1 d .
C34 C 0.51549(18) 0.47390(15) 0.33864(15) 0.0198(5) Uani 1 1 d .
H27 H 0.5213 0.4819 0.4041 0.024 Uiso 1 1 calc R
C35 C 0.57090(19) 0.52545(16) 0.27900(16) 0.0224(5) Uani 1 1 d .
H28 H 0.6213 0.5740 0.2958 0.027 Uiso 1 1 calc R
C36 C 0.53933(17) 0.49321(15) 0.18856(15) 0.0174(4) Uani 1 1 d .
H29 H 0.5644 0.5155 0.1328 0.021 Uiso 1 1 calc R
C37 C 0.31917(16) 0.42301(15) 0.03435(14) 0.0147(4) Uani 1 1 d .
C38 C 0.33560(17) 0.51821(15) 0.03479(15) 0.0166(4) Uani 1 1 d .
H34 H 0.3833 0.5490 0.0793 0.020 Uiso 1 1 calc R
C39 C 0.28245(18) 0.56870(16) -0.02967(16) 0.0211(5) Uani 1 1 d .
H33 H 0.2936 0.6339 -0.0287 0.025 Uiso 1 1 calc R
C40 C 0.21363(19) 0.52461(18) -0.09489(17) 0.0268(5) Uani 1 1 d .
H32 H 0.1785 0.5592 -0.1395 0.032 Uiso 1 1 calc R
C41 C 0.1958(2) 0.43007(19) -0.09530(18) 0.0298(6) Uani 1 1 d .
H31 H 0.1481 0.3998 -0.1402 0.036 Uiso 1 1 calc R
C42 C 0.24711(18) 0.37895(16) -0.03048(17) 0.0230(5) Uani 1 1 d .
H30 H 0.2333 0.3141 -0.0302 0.028 Uiso 1 1 calc R
C43 C 0.47369(16) 0.28508(14) 0.04636(15) 0.0141(4) Uani 1 1 d .
C44 C 0.54391(16) 0.23102(14) 0.09319(15) 0.0165(4) Uani 1 1 d .
H39 H 0.5459 0.2321 0.1588 0.020 Uiso 1 1 calc R
C45 C 0.61096(17) 0.17559(15) 0.04392(17) 0.0203(5) Uani 1 1 d .
H38 H 0.6580 0.1383 0.0761 0.024 Uiso 1 1 calc R
C46 C 0.60965(18) 0.17443(16) -0.05189(17) 0.0240(5) Uani 1 1 d .
H37 H 0.6559 0.1367 -0.0853 0.029 Uiso 1 1 calc R
C47 C 0.54088(19) 0.22834(17) -0.09838(16) 0.0240(5) Uani 1 1 d .
H36 H 0.5401 0.2279 -0.1639 0.029 Uiso 1 1 calc R
C48 C 0.47279(17) 0.28330(15) -0.05004(15) 0.0180(4) Uani 1 1 d .
H35 H 0.4254 0.3199 -0.0827 0.022 Uiso 1 1 calc R
C49 C 0.39651(17) 0.23956(14) 0.51904(15) 0.0164(4) Uani 1 1 d .
C50 C 0.26800(17) 0.07189(14) 0.47741(14) 0.0162(4) Uani 1 1 d .
C51 C 0.35604(18) 0.02218(16) 0.45829(16) 0.0220(5) Uani 1 1 d .
H44 H 0.4187 0.0536 0.4419 0.026 Uiso 1 1 calc R
C52 C 0.3527(2) -0.07275(17) 0.46298(18) 0.0269(5) Uani 1 1 d .
H43 H 0.4132 -0.1064 0.4504 0.032 Uiso 1 1 calc R
C53 C 0.2609(2) -0.11902(16) 0.48613(18) 0.0269(5) Uani 1 1 d .
H42 H 0.2588 -0.1843 0.4895 0.032 Uiso 1 1 calc R
C54 C 0.1729(2) -0.07037(16) 0.50414(17) 0.0262(5) Uani 1 1 d .
H41 H 0.1101 -0.1022 0.5196 0.031 Uiso 1 1 calc R
C55 C 0.17589(19) 0.02510(16) 0.49978(16) 0.0213(5) Uani 1 1 d .
H40 H 0.1151 0.0585 0.5121 0.026 Uiso 1 1 calc R
C56 C 0.16898(18) 0.23682(14) 0.53679(15) 0.0178(4) Uani 1 1 d .
C57 C 0.1821(2) 0.25064(17) 0.63258(17) 0.0285(5) Uani 1 1 d .
H49 H 0.2470 0.2384 0.6628 0.034 Uiso 1 1 calc R
C58 C 0.0997(3) 0.28245(19) 0.68365(19) 0.0372(7) Uani 1 1 d .
H45 H 0.1085 0.2911 0.7489 0.045 Uiso 1 1 calc R
C59 C 0.0057(2) 0.30145(17) 0.6410(2) 0.0348(7) Uani 1 1 d .
H46 H -0.0494 0.3247 0.6763 0.042 Uiso 1 1 calc R
C60 C -0.0081(2) 0.28658(16) 0.5463(2) 0.0292(6) Uani 1 1 d .
H47 H -0.0734 0.2985 0.5166 0.035 Uiso 1 1 calc R
C61 C 0.07318(18) 0.25426(15) 0.49444(17) 0.0216(5) Uani 1 1 d .
H48 H 0.0630 0.2440 0.4294 0.026 Uiso 1 1 calc R
C62 C 0.4546(2) 0.23238(16) 0.60044(16) 0.0244(5) Uani 1 1 d .
H52 H 0.4364 0.1971 0.6512 0.029 Uiso 1 1 calc R
C63 C 0.54651(19) 0.28797(16) 0.59303(17) 0.0260(5) Uani 1 1 d .
H51 H 0.6023 0.2974 0.6383 0.031 Uiso 1 1 calc R
C64 C 0.54085(17) 0.32642(15) 0.50797(16) 0.0193(4) Uani 1 1 d .
H50 H 0.5930 0.3667 0.4851 0.023 Uiso 1 1 calc R

loop_
_atom_site_aniso_label
_atom_site_aniso_U_11
_atom_site_aniso_U_22
_atom_site_aniso_U_33
_atom_site_aniso_U_23
_atom_site_aniso_U_13
_atom_site_aniso_U_12
Ti1 0.00947(17) 0.00957(17) 0.00941(17) -0.00031(13) 0.00045(13) -0.00024(13)
Ni1 0.00943(17) 0.00962(16) 0.01051(17) -0.00010(12) 0.00090(13) 0.00051(12)
P1 0.0098(2) 0.0114(2) 0.0122(2) 0.00084(18) 0.00167(18) 0.00265(18)
P2 0.0113(2) 0.0091(2) 0.0129(2) -0.00136(18) 0.00079(18) -0.00008(17)
P3 0.0124(2) 0.0103(2) 0.0119(2) -0.00026(18) 0.00335(19) -0.00041(18)
P4 0.0149(2) 0.0127(2) 0.0111(2) 0.00001(18) 0.00107(19) -0.00019(19)
N1 0.0113(8) 0.0107(8) 0.0116(8) -0.0015(6) 0.0015(6) 0.0002(6)
N2 0.0132(8) 0.0112(8) 0.0127(8) 0.0001(6) 0.0006(7) 0.0009(6)
N3 0.0148(8) 0.0124(8) 0.0135(8) -0.0007(6) 0.0025(7) -0.0022(6)
N4 0.0144(8) 0.0144(8) 0.0129(8) -0.0024(7) -0.0018(7) 0.0011(7)
C1 0.0137(10) 0.0115(9) 0.0133(9) 0.0026(7) 0.0016(8) 0.0010(7)
C2 0.0165(10) 0.0160(10) 0.0127(10) -0.0024(8) 0.0003(8) -0.0020(8)
C3 0.0232(11) 0.0152(10) 0.0162(10) -0.0054(8) 0.0056(9) -0.0005(8)
C4 0.0178(11) 0.0152(10) 0.0200(11) 0.0007(8) 0.0044(9) 0.0035(8)
C5 0.0144(10) 0.0151(10) 0.0148(10) 0.0015(8) 0.0052(8) 0.0047(8)
C6 0.0208(11) 0.0200(11) 0.0198(11) 0.0046(9) 0.0006(9) 0.0028(9)
C7 0.0276(12) 0.0246(12) 0.0214(11) 0.0094(9) 0.0001(10) 0.0075(9)
C8 0.0335(13) 0.0171(11) 0.0228(12) 0.0067(9) 0.0100(10) 0.0057(9)
C9 0.0269(12) 0.0184(11) 0.0213(11) 0.0016(9) 0.0074(9) -0.0035(9)
C10 0.0183(11) 0.0198(11) 0.0175(10) 0.0022(8) 0.0024(8) 0.0019(8)
C11 0.0140(10) 0.0127(9) 0.0189(10) 0.0030(8) -0.0016(8) 0.0028(8)
C12 0.0210(11) 0.0206(11) 0.0185(11) 0.0011(9) -0.0028(9) 0.0044(9)
C13 0.0254(12) 0.0255(12) 0.0275(13) -0.0010(10) -0.0117(10) -0.0017(10)
C14 0.0175(12) 0.0345(14) 0.0384(15) 0.0039(11) -0.0069(11) -0.0067(10)
C15 0.0160(11) 0.0387(14) 0.0302(13) 0.0031(11) 0.0035(10) -0.0030(10)
C16 0.0159(11) 0.0253(12) 0.0220(11) -0.0003(9) 0.0005(9) 0.0015(9)
C17 0.0175(10) 0.0137(10) 0.0151(10) -0.0003(8) 0.0000(8) -0.0011(8)
C18 0.0174(10) 0.0176(10) 0.0190(11) -0.0037(8) 0.0011(9) -0.0030(8)
C19 0.0271(12) 0.0289(12) 0.0199(12) -0.0064(9) 0.0071(10) -0.0034(10)
C20 0.0353(15) 0.0545(18) 0.0164(12) -0.0108(11) -0.0027(11) -0.0025(13)
C21 0.0250(13) 0.073(2) 0.0215(13) -0.0081(13) -0.0083(11) 0.0005(13)
C22 0.0185(12) 0.0456(15) 0.0205(12) -0.0043(11) -0.0007(9) 0.0032(10)
C23 0.0163(10) 0.0139(10) 0.0119(9) -0.0017(8) -0.0013(8) -0.0017(8)
C24 0.0238(12) 0.0151(10) 0.0242(11) -0.0005(9) 0.0064(9) 0.0012(9)
C25 0.0362(14) 0.0141(10) 0.0249(12) 0.0004(9) 0.0072(10) -0.0041(9)
C26 0.0270(12) 0.0255(12) 0.0220(12) 0.0017(9) 0.0048(10) -0.0122(10)
C27 0.0156(11) 0.0294(12) 0.0215(11) 0.0024(9) 0.0036(9) -0.0026(9)
C28 0.0172(10) 0.0186(10) 0.0151(10) 0.0016(8) 0.0012(8) -0.0006(8)
C29 0.0143(10) 0.0121(9) 0.0127(9) 0.0000(7) 0.0009(8) 0.0002(7)
C30 0.0133(10) 0.0183(10) 0.0170(10) 0.0007(8) -0.0015(8) 0.0014(8)
C31 0.0166(11) 0.0207(11) 0.0224(11) 0.0005(9) 0.0004(9) 0.0069(8)
C32 0.0184(11) 0.0142(10) 0.0219(11) -0.0034(8) 0.0021(9) 0.0039(8)
C33 0.0140(10) 0.0124(9) 0.0125(9) -0.0004(7) 0.0041(8) 0.0002(7)
C34 0.0260(12) 0.0174(10) 0.0148(10) -0.0029(8) -0.0007(9) -0.0071(9)
C35 0.0250(12) 0.0196(11) 0.0213(11) -0.0012(9) 0.0008(9) -0.0107(9)
C36 0.0181(10) 0.0171(10) 0.0171(10) 0.0018(8) 0.0036(8) -0.0042(8)
C37 0.0142(10) 0.0181(10) 0.0122(9) 0.0003(8) 0.0041(8) 0.0017(8)
C38 0.0156(10) 0.0180(10) 0.0165(10) 0.0010(8) 0.0056(8) 0.0013(8)
C39 0.0205(11) 0.0209(11) 0.0233(11) 0.0071(9) 0.0072(9) 0.0041(9)
C40 0.0251(12) 0.0345(13) 0.0219(12) 0.0057(10) -0.0003(10) 0.0119(10)
C41 0.0246(12) 0.0353(14) 0.0280(13) -0.0065(11) -0.0104(10) 0.0060(10)
C42 0.0206(11) 0.0197(11) 0.0276(12) -0.0052(9) -0.0029(9) 0.0014(9)
C43 0.0125(10) 0.0115(9) 0.0178(10) -0.0025(8) 0.0054(8) -0.0034(7)
C44 0.0145(10) 0.0150(10) 0.0196(11) -0.0022(8) 0.0026(8) -0.0026(8)
C45 0.0131(10) 0.0156(10) 0.0318(12) -0.0040(9) 0.0032(9) -0.0007(8)
C46 0.0170(11) 0.0228(11) 0.0313(13) -0.0124(10) 0.0097(10) -0.0020(9)
C47 0.0258(12) 0.0269(12) 0.0181(11) -0.0078(9) 0.0069(9) -0.0050(9)
C48 0.0186(11) 0.0178(10) 0.0174(10) -0.0019(8) 0.0036(8) -0.0025(8)
C49 0.0196(11) 0.0134(10) 0.0157(10) -0.0006(8) -0.0020(8) 0.0001(8)
C50 0.0204(11) 0.0154(10) 0.0125(10) 0.0010(8) -0.0011(8) -0.0008(8)
C51 0.0207(11) 0.0192(11) 0.0258(12) 0.0021(9) -0.0017(9) -0.0007(9)
C52 0.0253(12) 0.0205(12) 0.0351(14) 0.0034(10) -0.0031(10) 0.0043(9)
C53 0.0350(14) 0.0149(11) 0.0307(13) 0.0054(9) -0.0034(11) -0.0008(9)
C54 0.0299(13) 0.0202(11) 0.0283(13) 0.0007(10) 0.0064(10) -0.0076(10)
C55 0.0230(11) 0.0190(11) 0.0218(11) -0.0006(9) 0.0043(9) -0.0005(9)
C56 0.0231(11) 0.0109(9) 0.0196(11) -0.0007(8) 0.0091(9) -0.0023(8)
C57 0.0389(15) 0.0268(12) 0.0193(12) -0.0027(10) 0.0070(10) -0.0057(11)
C58 0.0599(19) 0.0286(14) 0.0231(13) -0.0074(10) 0.0221(13) -0.0064(13)
C59 0.0450(16) 0.0181(12) 0.0439(16) 0.0011(11) 0.0330(14) 0.0027(11)
C60 0.0274(13) 0.0167(11) 0.0455(16) 0.0048(10) 0.0188(11) 0.0026(9)
C61 0.0244(12) 0.0145(10) 0.0263(12) 0.0002(9) 0.0080(9) 0.0000(9)
C62 0.0322(13) 0.0209(11) 0.0198(11) 0.0026(9) -0.0080(10) 0.0023(9)
C63 0.0261(12) 0.0234(12) 0.0267(12) -0.0024(10) -0.0161(10) 0.0017(9)
C64 0.0144(10) 0.0154(10) 0.0269(12) -0.0041(9) -0.0054(9) -0.0004(8)

loop_
_atom_type_symbol
_atom_type_description
_atom_type_scat_dispersion_real
_atom_type_scat_dispersion_imag
_atom_type_scat_source
C C 0.0181 0.0091 'International Tables Vol C Tables 4.2.6.8 and 6.1.1.4'
H H 0.0000 0.0000 'International Tables Vol C Tables 4.2.6.8 and 6.1.1.4'
N N 0.0311 0.0180 'International Tables Vol C Tables 4.2.6.8 and 6.1.1.4'
P P 0.2955 0.4335 'International Tables Vol C Tables 4.2.6.8 and 6.1.1.4'
Ti Ti 0.2191 1.8069 'International Tables Vol C Tables 4.2.6.8 and 6.1.1.4'
Ni Ni -3.0029 0.5091 'International Tables Vol C Tables 4.2.6.8 and 6.1.1.4'

loop_
_geom_angle_atom_site_label_1
_geom_angle_atom_site_label_2
_geom_angle_atom_site_label_3
_geom_angle
N3 Ti1 N1 94.10(7)
N3 Ti1 N4 94.14(7)
N1 Ti1 N4 86.31(7)
N3 Ti1 N2 104.42(7)
N1 Ti1 N2 159.94(7)
N4 Ti1 N2 84.76(7)
N3 Ti1 Ni1 91.67(5)
N1 Ti1 Ni1 97.93(5)
N4 Ti1 Ni1 172.55(5)
N2 Ti1 Ni1 89.28(5)
N3 Ti1 P4 156.67(5)
N1 Ti1 P4 76.23(5)
N4 Ti1 P4 64.45(5)
N2 Ti1 P4 83.72(5)
Ni1 Ti1 P4 110.50(2)
P2 Ni1 P1 135.91(2)
P2 Ni1 P3 110.19(2)
P1 Ni1 P3 112.47(2)
P2 Ni1 Ti1 93.82(2)
P1 Ni1 Ti1 92.78(2)
P3 Ni1 Ti1 95.47(2)
C1 P1 C11 109.02(10)
C1 P1 C5 102.48(9)
C11 P1 C5 104.80(9)
C1 P1 Ni1 111.32(7)
C11 P1 Ni1 108.64(7)
C5 P1 Ni1 119.99(7)
C29 P2 C23 109.49(9)
C29 P2 C17 109.25(10)
C23 P2 C17 100.87(9)
C29 P2 Ni1 104.63(7)
C23 P2 Ni1 124.39(7)
C17 P2 Ni1 107.66(7)
C33 P3 C37 109.87(10)
C33 P3 C43 105.89(9)
C37 P3 C43 103.60(10)
C33 P3 Ni1 103.95(7)
C37 P3 Ni1 107.56(7)
C43 P3 Ni1 125.51(7)
C49 P4 C50 106.80(10)
C49 P4 C56 107.88(10)
C50 P4 C56 103.07(10)
C49 P4 Ti1 76.00(7)
C50 P4 Ti1 133.00(7)
C56 P4 Ti1 121.06(7)
C2 N1 C1 106.19(16)
C2 N1 Ti1 131.55(14)
C1 N1 Ti1 122.21(13)
C30 N2 C29 106.12(16)
C30 N2 Ti1 129.65(14)
C29 N2 Ti1 124.17(13)
C34 N3 C33 106.23(17)
C34 N3 Ti1 129.56(15)
C33 N3 Ti1 124.01(13)
C64 N4 C49 106.35(18)
C64 N4 Ti1 144.75(16)
C49 N4 Ti1 108.87(13)
N1 C1 C4 110.03(18)
N1 C1 P1 114.84(14)
C4 C1 P1 134.42(16)
N1 C2 C3 110.45(18)
N1 C2 H3 124.8
C3 C2 H3 124.8
C2 C3 C4 107.08(18)
C2 C3 H1 126.5
C4 C3 H1 126.5
C1 C4 C3 106.24(18)
C1 C4 H2 126.9
C3 C4 H2 126.9
C6 C5 C10 119.3(2)
C6 C5 P1 123.13(17)
C10 C5 P1 117.54(16)
C5 C6 C7 120.0(2)
C5 C6 H8 120.0
C7 C6 H8 120.0
C8 C7 C6 120.4(2)
C8 C7 H4 119.8
C6 C7 H4 119.8
C7 C8 C9 119.7(2)
C7 C8 H5 120.1
C9 C8 H5 120.1
C10 C9 C8 120.3(2)
C10 C9 H6 119.8
C8 C9 H6 119.8
C9 C10 C5 120.1(2)
C9 C10 H7 119.9
C5 C10 H7 119.9
C16 C11 C12 119.1(2)
C16 C11 P1 121.97(16)
C12 C11 P1 118.66(17)
C13 C12 C11 120.2(2)
C13 C12 H13 119.9
C11 C12 H13 119.9
C14 C13 C12 120.2(2)
C14 C13 H9 119.9
C12 C13 H9 119.9
C15 C14 C13 119.9(2)
C15 C14 H10 120.1
C13 C14 H10 120.1
C14 C15 C16 120.2(2)
C14 C15 H11 119.9
C16 C15 H11 119.9
C15 C16 C11 120.4(2)
C15 C16 H12 119.8
C11 C16 H12 119.8
C18 C17 C22 119.1(2)
C18 C17 P2 122.90(16)
C22 C17 P2 117.88(17)
C17 C18 C19 120.5(2)
C17 C18 H18 119.8
C19 C18 H18 119.8
C20 C19 C18 120.2(2)
C20 C19 H14 119.9
C18 C19 H14 119.9
C19 C20 C21 119.8(2)
C19 C20 H15 120.1
C21 C20 H15 120.1
C22 C21 C20 120.2(2)
C22 C21 H16 119.9
C20 C21 H16 119.9
C21 C22 C17 120.1(2)
C21 C22 H17 119.9
C17 C22 H17 119.9
C28 C23 C24 119.3(2)
C28 C23 P2 119.40(16)
C24 C23 P2 121.03(17)
C25 C24 C23 119.9(2)
C25 C24 H23 120.1
C23 C24 H23 120.1
C24 C25 C26 120.6(2)
C24 C25 H22 119.7
C26 C25 H22 119.7
C27 C26 C25 119.7(2)
C27 C26 H21 120.2
C25 C26 H21 120.2
C26 C27 C28 120.1(2)
C26 C27 H20 119.9
C28 C27 H20 119.9
C23 C28 C27 120.3(2)
C23 C28 H19 119.8
C27 C28 H19 119.8
C32 C29 N2 110.19(18)
C32 C29 P2 137.21(16)
N2 C29 P2 112.59(14)
N2 C30 C31 110.24(19)
N2 C30 H24 124.9
C31 C30 H24 124.9
C30 C31 C32 107.20(19)
C30 C31 H26 126.4
C32 C31 H26 126.4
C29 C32 C31 106.23(19)
C29 C32 H25 126.9
C31 C32 H25 126.9
C36 C33 N3 109.46(18)
C36 C33 P3 134.38(17)
N3 C33 P3 116.13(14)
N3 C34 C35 110.30(19)
N3 C34 H27 124.9
C35 C34 H27 124.9
C34 C35 C36 107.48(19)
C34 C35 H28 126.3
C36 C35 H28 126.3
C33 C36 C35 106.51(19)
C33 C36 H29 126.7
C35 C36 H29 126.7
C38 C37 C42 119.2(2)
C38 C37 P3 123.22(16)
C42 C37 P3 117.60(17)
C37 C38 C39 120.2(2)
C37 C38 H34 119.9
C39 C38 H34 119.9
C40 C39 C38 120.3(2)
C40 C39 H33 119.8
C38 C39 H33 119.8
C39 C40 C41 119.9(2)
C39 C40 H32 120.0
C41 C40 H32 120.0
C40 C41 C42 120.4(2)
C40 C41 H31 119.8
C42 C41 H31 119.8
C41 C42 C37 119.9(2)
C41 C42 H30 120.0
C37 C42 H30 120.0
C44 C43 C48 119.07(19)
C44 C43 P3 116.97(16)
C48 C43 P3 123.92(16)
C45 C44 C43 120.0(2)
C45 C44 H39 120.0
C43 C44 H39 120.0
C46 C45 C44 120.5(2)
C46 C45 H38 119.8
C44 C45 H38 119.8
C47 C46 C45 119.6(2)
C47 C46 H37 120.2
C45 C46 H37 120.2
C46 C47 C48 120.5(2)
C46 C47 H36 119.8
C48 C47 H36 119.8
C47 C48 C43 120.3(2)
C47 C48 H35 119.8
C43 C48 H35 119.8
C62 C49 N4 110.17(19)
C62 C49 P4 139.15(19)
N4 C49 P4 110.68(15)
C51 C50 C55 119.5(2)
C51 C50 P4 118.57(17)
C55 C50 P4 121.81(17)
C52 C51 C50 120.2(2)
C52 C51 H44 119.9
C50 C51 H44 119.9
C51 C52 C53 120.1(2)
C51 C52 H43 120.0
C53 C52 H43 120.0
C54 C53 C52 120.1(2)
C54 C53 H42 120.0
C52 C53 H42 120.0
C53 C54 C55 120.1(2)
C53 C54 H41 120.0
C55 C54 H41 120.0
C54 C55 C50 120.1(2)
C54 C55 H40 120.0
C50 C55 H40 120.0
C61 C56 C57 119.1(2)
C61 C56 P4 118.88(17)
C57 C56 P4 122.06(19)
C58 C57 C56 119.7(3)
C58 C57 H49 120.2
C56 C57 H49 120.2
C59 C58 C57 120.9(3)
C59 C58 H45 119.6
C57 C58 H45 119.6
C58 C59 C60 119.6(2)
C58 C59 H46 120.2
C60 C59 H46 120.2
C59 C60 C61 120.2(3)
C59 C60 H47 119.9
C61 C60 H47 119.9
C56 C61 C60 120.5(2)
C56 C61 H48 119.7
C60 C61 H48 119.7
C49 C62 C63 106.0(2)
C49 C62 H52 127.0
C63 C62 H52 127.0
C64 C63 C62 107.6(2)
C64 C63 H51 126.2
C62 C63 H51 126.2
N4 C64 C63 109.8(2)
N4 C64 H50 125.1
C63 C64 H50 125.1

loop_
_geom_bond_atom_site_label_1
_geom_bond_atom_site_label_2
_geom_bond_distance
Ti1 N3 2.0433(17)
Ti1 N1 2.0800(17)
Ti1 N4 2.1053(17)
Ti1 N2 2.1089(17)
Ti1 Ni1 2.2665(5)
Ti1 P4 2.7224(7)
Ni1 P2 2.1906(6)
Ni1 P1 2.2181(6)
Ni1 P3 2.2354(6)
P1 C1 1.779(2)
P1 C11 1.832(2)
P1 C5 1.835(2)
P2 C29 1.782(2)
P2 C23 1.826(2)
P2 C17 1.839(2)
P3 C33 1.776(2)
P3 C37 1.818(2)
P3 C43 1.839(2)
P4 C49 1.791(2)
P4 C50 1.821(2)
P4 C56 1.830(2)
N1 C2 1.368(3)
N1 C1 1.385(3)
N2 C30 1.369(3)
N2 C29 1.385(3)
N3 C34 1.368(3)
N3 C33 1.397(3)
N4 C64 1.366(3)
N4 C49 1.390(3)
C1 C4 1.385(3)
C2 C3 1.377(3)
C2 H3 0.9500
C3 C4 1.409(3)
C3 H1 0.9500
C4 H2 0.9500
C5 C6 1.389(3)
C5 C10 1.395(3)
C6 C7 1.392(3)
C6 H8 0.9500
C7 C8 1.377(4)
C7 H4 0.9500
C8 C9 1.386(3)
C8 H5 0.9500
C9 C10 1.383(3)
C9 H6 0.9500
C10 H7 0.9500
C11 C16 1.391(3)
C11 C12 1.400(3)
C12 C13 1.389(3)
C12 H13 0.9500
C13 C14 1.387(4)
C13 H9 0.9500
C14 C15 1.385(4)
C14 H10 0.9500
C15 C16 1.390(3)
C15 H11 0.9500
C16 H12 0.9500
C17 C18 1.387(3)
C17 C22 1.401(3)
C18 C19 1.394(3)
C18 H18 0.9500
C19 C20 1.379(4)
C19 H14 0.9500
C20 C21 1.390(4)
C20 H15 0.9500
C21 C22 1.388(4)
C21 H16 0.9500
C22 H17 0.9500
C23 C28 1.387(3)
C23 C24 1.395(3)
C24 C25 1.381(3)
C24 H23 0.9500
C25 C26 1.386(4)
C25 H22 0.9500
C26 C27 1.380(3)
C26 H21 0.9500
C27 C28 1.388(3)
C27 H20 0.9500
C28 H19 0.9500
C29 C32 1.382(3)
C30 C31 1.378(3)
C30 H24 0.9500
C31 C32 1.407(3)
C31 H26 0.9500
C32 H25 0.9500
C33 C36 1.384(3)
C34 C35 1.373(3)
C34 H27 0.9500
C35 C36 1.406(3)
C35 H28 0.9500
C36 H29 0.9500
C37 C38 1.388(3)
C37 C42 1.399(3)
C38 C39 1.391(3)
C38 H34 0.9500
C39 C40 1.378(3)
C39 H33 0.9500
C40 C41 1.380(4)
C40 H32 0.9500
C41 C42 1.389(3)
C41 H31 0.9500
C42 H30 0.9500
C43 C44 1.395(3)
C43 C48 1.396(3)
C44 C45 1.390(3)
C44 H39 0.9500
C45 C46 1.388(3)
C45 H38 0.9500
C46 C47 1.379(4)
C46 H37 0.9500
C47 C48 1.389(3)
C47 H36 0.9500
C48 H35 0.9500
C49 C62 1.380(3)
C50 C51 1.389(3)
C50 C55 1.393(3)
C51 C52 1.381(3)
C51 H44 0.9500
C52 C53 1.390(4)
C52 H43 0.9500
C53 C54 1.377(4)
C53 H42 0.9500
C54 C55 1.388(3)
C54 H41 0.9500
C55 H40 0.9500
C56 C61 1.386(3)
C56 C57 1.395(3)
C57 C58 1.391(4)
C57 H49 0.9500
C58 C59 1.372(4)
C58 H45 0.9500
C59 C60 1.381(4)
C59 H46 0.9500
C60 C61 1.389(3)
C60 H47 0.9500
C61 H48 0.9500
C62 C63 1.408(4)
C62 H52 0.9500
C63 C64 1.382(3)
C63 H51 0.9500
C64 H50 0.9500

loop_
_geom_torsion_atom_site_label_1
_geom_torsion_atom_site_label_2
_geom_torsion_atom_site_label_3
_geom_torsion_atom_site_label_4
_geom_torsion
N3 Ti1 Ni1 P2 135.08(5)
N1 Ti1 Ni1 P2 -130.55(5)
N4 Ti1 Ni1 P2 -6.2(4)
N2 Ti1 Ni1 P2 30.67(5)
P4 Ti1 Ni1 P2 -52.35(2)
N3 Ti1 Ni1 P1 -88.54(5)
N1 Ti1 Ni1 P1 5.83(5)
N4 Ti1 Ni1 P1 130.2(4)
N2 Ti1 Ni1 P1 167.05(5)
P4 Ti1 Ni1 P1 84.03(2)
N3 Ti1 Ni1 P3 24.35(5)
N1 Ti1 Ni1 P3 118.73(5)
N4 Ti1 Ni1 P3 -116.9(4)
N2 Ti1 Ni1 P3 -80.05(5)
P4 Ti1 Ni1 P3 -163.07(2)
P2 Ni1 P1 C1 89.22(8)
P3 Ni1 P1 C1 -106.26(7)
Ti1 Ni1 P1 C1 -9.17(7)
P2 Ni1 P1 C11 -30.84(8)
P3 Ni1 P1 C11 133.68(7)
Ti1 Ni1 P1 C11 -129.23(7)
P2 Ni1 P1 C5 -151.24(8)
P3 Ni1 P1 C5 13.28(9)
Ti1 Ni1 P1 C5 110.37(8)
P1 Ni1 P2 C29 -134.88(7)
P3 Ni1 P2 C29 60.35(7)
Ti1 Ni1 P2 C29 -36.91(7)
P1 Ni1 P2 C23 -8.26(9)
P3 Ni1 P2 C23 -173.03(8)
Ti1 Ni1 P2 C23 89.71(8)
P1 Ni1 P2 C17 108.97(8)
P3 Ni1 P2 C17 -55.80(8)
Ti1 Ni1 P2 C17 -153.06(7)
P2 Ni1 P3 C33 -121.40(7)
P1 Ni1 P3 C33 70.01(7)
Ti1 Ni1 P3 C33 -25.28(7)
P2 Ni1 P3 C37 122.12(7)
P1 Ni1 P3 C37 -46.47(8)
Ti1 Ni1 P3 C37 -141.77(7)
P2 Ni1 P3 C43 0.19(9)
P1 Ni1 P3 C43 -168.40(9)
Ti1 Ni1 P3 C43 96.30(9)
N3 Ti1 P4 C49 -25.44(15)
N1 Ti1 P4 C49 -92.96(9)
N4 Ti1 P4 C49 -0.46(9)
N2 Ti1 P4 C49 86.73(8)
Ni1 Ti1 P4 C49 173.59(7)
N3 Ti1 P4 C50 -125.50(16)
N1 Ti1 P4 C50 166.98(11)
N4 Ti1 P4 C50 -100.52(11)
N2 Ti1 P4 C50 -13.33(11)
Ni1 Ti1 P4 C50 73.53(10)
N3 Ti1 P4 C56 77.22(16)
N1 Ti1 P4 C56 9.70(10)
N4 Ti1 P4 C56 102.20(10)
N2 Ti1 P4 C56 -170.61(10)
Ni1 Ti1 P4 C56 -83.75(9)
N3 Ti1 N1 C2 -86.41(18)
N4 Ti1 N1 C2 7.48(18)
N2 Ti1 N1 C2 71.2(3)
Ni1 Ti1 N1 C2 -178.67(17)
P4 Ti1 N1 C2 72.06(18)
N3 Ti1 N1 C1 90.50(15)
N4 Ti1 N1 C1 -175.60(16)
N2 Ti1 N1 C1 -111.9(2)
Ni1 Ti1 N1 C1 -1.76(15)
P4 Ti1 N1 C1 -111.02(15)
N3 Ti1 N2 C30 65.95(19)
N1 Ti1 N2 C30 -90.9(3)
N4 Ti1 N2 C30 -27.00(18)
Ni1 Ti1 N2 C30 157.48(18)
P4 Ti1 N2 C30 -91.80(18)
N3 Ti1 N2 C29 -117.44(16)
N1 Ti1 N2 C29 85.7(2)
N4 Ti1 N2 C29 149.62(17)
Ni1 Ti1 N2 C29 -25.90(16)
P4 Ti1 N2 C29 84.82(16)
N1 Ti1 N3 C34 63.13(19)
N4 Ti1 N3 C34 -23.46(19)
N2 Ti1 N3 C34 -109.10(19)
Ni1 Ti1 N3 C34 161.21(19)
P4 Ti1 N3 C34 -1.0(3)
N1 Ti1 N3 C33 -122.78(16)
N4 Ti1 N3 C33 150.63(16)
N2 Ti1 N3 C33 64.98(17)
Ni1 Ti1 N3 C33 -24.70(16)
P4 Ti1 N3 C33 173.09(11)
N3 Ti1 N4 C64 -11.4(3)
N1 Ti1 N4 C64 -105.3(3)
N2 Ti1 N4 C64 92.7(3)
Ni1 Ti1 N4 C64 129.7(4)
P4 Ti1 N4 C64 178.3(3)
N3 Ti1 N4 C49 170.95(14)
N1 Ti1 N4 C49 77.10(14)
N2 Ti1 N4 C49 -84.92(14)
Ni1 Ti1 N4 C49 -47.9(5)
P4 Ti1 N4 C49 0.60(11)
C2 N1 C1 C4 0.7(2)
Ti1 N1 C1 C4 -176.87(14)
C2 N1 C1 P1 172.50(14)
Ti1 N1 C1 P1 -5.1(2)
C11 P1 C1 N1 129.72(15)
C5 P1 C1 N1 -119.60(15)
Ni1 P1 C1 N1 9.88(16)
C11 P1 C1 C4 -61.1(2)
C5 P1 C1 C4 49.6(2)
Ni1 P1 C1 C4 179.0(2)
C1 N1 C2 C3 -0.4(2)
Ti1 N1 C2 C3 176.86(15)
N1 C2 C3 C4 0.0(2)
N1 C1 C4 C3 -0.7(2)
P1 C1 C4 C3 -170.27(18)
C2 C3 C4 C1 0.5(2)
C1 P1 C5 C6 -136.42(19)
C11 P1 C5 C6 -22.6(2)
Ni1 P1 C5 C6 99.70(18)
C1 P1 C5 C10 42.58(18)
C11 P1 C5 C10 156.39(17)
Ni1 P1 C5 C10 -81.31(17)
C10 C5 C6 C7 -1.1(3)
P1 C5 C6 C7 177.87(18)
C5 C6 C7 C8 0.1(4)
C6 C7 C8 C9 0.4(4)
C7 C8 C9 C10 0.0(4)
C8 C9 C10 C5 -1.1(3)
C6 C5 C10 C9 1.6(3)
P1 C5 C10 C9 -177.44(17)
C1 P1 C11 C16 10.1(2)
C5 P1 C11 C16 -99.06(19)
Ni1 P1 C11 C16 131.54(17)
C1 P1 C11 C12 -163.53(16)
C5 P1 C11 C12 87.35(18)
Ni1 P1 C11 C12 -42.05(18)
C16 C11 C12 C13 -0.8(3)
P1 C11 C12 C13 172.99(17)
C11 C12 C13 C14 -0.7(4)
C12 C13 C14 C15 1.6(4)
C13 C14 C15 C16 -1.0(4)
C14 C15 C16 C11 -0.5(4)
C12 C11 C16 C15 1.4(3)
P1 C11 C16 C15 -172.19(18)
C29 P2 C17 C18 -18.3(2)
C23 P2 C17 C18 -133.57(19)
Ni1 P2 C17 C18 94.77(18)
C29 P2 C17 C22 165.54(18)
C23 P2 C17 C22 50.3(2)
Ni1 P2 C17 C22 -81.39(19)
C22 C17 C18 C19 0.0(3)
P2 C17 C18 C19 -176.10(17)
C17 C18 C19 C20 0.4(4)
C18 C19 C20 C21 -0.6(4)
C19 C20 C21 C22 0.4(5)
C20 C21 C22 C17 0.0(5)
C18 C17 C22 C21 -0.2(4)
P2 C17 C22 C21 176.1(2)
C29 P2 C23 C28 142.31(17)
C17 P2 C23 C28 -102.60(18)
Ni1 P2 C23 C28 17.8(2)
C29 P2 C23 C24 -43.2(2)
C17 P2 C23 C24 71.92(19)
Ni1 P2 C23 C24 -167.71(15)
C28 C23 C24 C25 0.6(3)
P2 C23 C24 C25 -173.88(18)
C23 C24 C25 C26 0.2(4)
C24 C25 C26 C27 -0.5(4)
C25 C26 C27 C28 -0.1(4)
C24 C23 C28 C27 -1.2(3)
P2 C23 C28 C27 173.39(17)
C26 C27 C28 C23 1.0(3)
C30 N2 C29 C32 -0.4(2)
Ti1 N2 C29 C32 -177.74(14)
C30 N2 C29 P2 178.69(14)
Ti1 N2 C29 P2 1.4(2)
C23 P2 C29 C32 69.2(3)
C17 P2 C29 C32 -40.4(3)
Ni1 P2 C29 C32 -155.5(2)
C23 P2 C29 N2 -109.66(15)
C17 P2 C29 N2 140.74(15)
Ni1 P2 C29 N2 25.71(16)
C29 N2 C30 C31 1.0(2)
Ti1 N2 C30 C31 178.08(15)
N2 C30 C31 C32 -1.2(3)
N2 C29 C32 C31 -0.2(2)
P2 C29 C32 C31 -179.08(19)
C30 C31 C32 C29 0.8(3)
C34 N3 C33 C36 1.4(2)
Ti1 N3 C33 C36 -173.83(14)
C34 N3 C33 P3 -176.56(15)
Ti1 N3 C33 P3 8.2(2)
C37 P3 C33 C36 -48.5(2)
C43 P3 C33 C36 62.8(2)
Ni1 P3 C33 C36 -163.4(2)
C37 P3 C33 N3 128.84(15)
C43 P3 C33 N3 -119.88(16)
Ni1 P3 C33 N3 13.99(16)
C33 N3 C34 C35 -1.3(3)
Ti1 N3 C34 C35 173.63(16)
N3 C34 C35 C36 0.6(3)
N3 C33 C36 C35 -1.0(2)
P3 C33 C36 C35 176.43(18)
C34 C35 C36 C33 0.3(3)
C33 P3 C37 C38 1.8(2)
C43 P3 C37 C38 -110.99(18)
Ni1 P3 C37 C38 114.30(17)
C33 P3 C37 C42 -176.14(17)
C43 P3 C37 C42 71.10(19)
Ni1 P3 C37 C42 -63.61(18)
C42 C37 C38 C39 -1.2(3)
P3 C37 C38 C39 -179.11(17)
C37 C38 C39 C40 -0.5(3)
C38 C39 C40 C41 1.2(4)
C39 C40 C41 C42 -0.2(4)
C40 C41 C42 C37 -1.5(4)
C38 C37 C42 C41 2.2(3)
P3 C37 C42 C41 -179.80(19)
C33 P3 C43 C44 57.14(18)
C37 P3 C43 C44 172.77(16)
Ni1 P3 C43 C44 -63.59(18)
C33 P3 C43 C48 -125.14(18)
C37 P3 C43 C48 -9.5(2)
Ni1 P3 C43 C48 114.12(17)
C48 C43 C44 C45 -0.7(3)
P3 C43 C44 C45 177.13(16)
C43 C44 C45 C46 0.8(3)
C44 C45 C46 C47 -0.3(3)
C45 C46 C47 C48 -0.3(3)
C46 C47 C48 C43 0.4(3)
C44 C43 C48 C47 0.1(3)
P3 C43 C48 C47 -177.60(17)
C64 N4 C49 C62 0.4(2)
Ti1 N4 C49 C62 178.95(15)
C64 N4 C49 P4 -179.47(14)
Ti1 N4 C49 P4 -0.88(17)
C50 P4 C49 C62 -47.9(3)
C56 P4 C49 C62 62.3(3)
Ti1 P4 C49 C62 -179.1(3)
C50 P4 C49 N4 131.88(15)
C56 P4 C49 N4 -117.90(15)
Ti1 P4 C49 N4 0.67(13)
C49 P4 C50 C51 -45.4(2)
C56 P4 C50 C51 -158.95(18)
Ti1 P4 C50 C51 40.9(2)
C49 P4 C50 C55 138.54(18)
C56 P4 C50 C55 25.0(2)
Ti1 P4 C50 C55 -135.14(16)
C55 C50 C51 C52 -1.1(3)
P4 C50 C51 C52 -177.23(18)
C50 C51 C52 C53 0.5(4)
C51 C52 C53 C54 0.2(4)
C52 C53 C54 C55 -0.4(4)
C53 C54 C55 C50 -0.2(4)
C51 C50 C55 C54 0.9(3)
P4 C50 C55 C54 176.91(18)
C49 P4 C56 C61 148.32(17)
C50 P4 C56 C61 -98.94(18)
Ti1 P4 C56 C61 64.21(18)
C49 P4 C56 C57 -31.7(2)
C50 P4 C56 C57 81.0(2)
Ti1 P4 C56 C57 -115.83(18)
C61 C56 C57 C58 -0.7(3)
P4 C56 C57 C58 179.36(19)
C56 C57 C58 C59 -0.7(4)
C57 C58 C59 C60 1.7(4)
C58 C59 C60 C61 -1.2(4)
C57 C56 C61 C60 1.1(3)
P4 C56 C61 C60 -178.91(17)
C59 C60 C61 C56 -0.2(3)
N4 C49 C62 C63 -0.2(3)
P4 C49 C62 C63 179.6(2)
C49 C62 C63 C64 -0.1(3)
C49 N4 C64 C63 -0.4(2)
Ti1 N4 C64 C63 -178.11(19)
C62 C63 C64 N4 0.3(3)
